data_7228463
loop_
_publ_author_name
'Tahier, Tayyibah'
'Oliver, Clive L.'

_publ_section_title
;
 A Cd mixed-ligand MOF showing Ligand-Disorder Induced Breathing Behaviour
 at High Temperature and Stepwise, Selective Carbon Dioxide Adsorption at
 Low Temperature
;
_journal_name_full CrystEngComm
_journal_paper_doi 10.1039/C7CE00715A
_journal_year 2017
_chemical_formula_moiety 'C26 H22.91 Cd N4 O6, 0.48(C3 H7 N O)'
_chemical_formula_sum 'C27.45 H26.3 Cd N4.48 O6.48'
_chemical_formula_weight 635.24
_space_group_crystal_system triclinic
_space_group_IT_number 2
_space_group_name_Hall '-P 1'
_space_group_name_H-M_alt 'P -1'
_symmetry_space_group_name_Hall '-P 1'
_symmetry_space_group_name_H-M 'P -1'
_atom_sites_solution_hydrogens geom
_atom_sites_solution_primary dual
_audit_creation_date 2016-10-31
_audit_creation_method
;
Olex2 1.2
(compiled 2016.02.19 svn.r3266 for OlexSys, GUI svn.r5227)
;
_audit_update_record
;
2016-12-12 deposited with the CCDC.
2017-06-13 downloaded from the CCDC.
;
_cell_angle_alpha 102.274(7)
_cell_angle_beta 100.019(7)
_cell_angle_gamma 109.594(6)
_cell_formula_units_Z 2
_cell_length_a 10.278(3)
_cell_length_b 10.999(3)
_cell_length_c 14.002(4)
_cell_measurement_reflns_used 6876
_cell_measurement_temperature 323
_cell_measurement_theta_max 27.064
_cell_measurement_theta_min 3.000
_cell_volume 1404.5(7)
_computing_cell_refinement 'SAINT v8.34A (Bruker, 2013)'
_computing_data_reduction 'SAINT v8.34A (Bruker, 2013)'
_computing_molecular_graphics 'Olex2 (Dolomanov et al., 2009)'
_computing_publication_material 'Olex2 (Dolomanov et al., 2009)'
_computing_structure_refinement 'ShelXL (Sheldrick, 2015)'
_computing_structure_solution 'ShelXT (Sheldrick, 2015)'
_diffrn_ambient_temperature 323
_diffrn_measured_fraction_theta_full 0.986
_diffrn_measured_fraction_theta_max 0.955
_diffrn_measurement_device_type 'Bruker Apex Duo'
_diffrn_radiation_type MoK\a
_diffrn_radiation_wavelength 0.71073
_diffrn_reflns_av_R_equivalents 0.0472
_diffrn_reflns_av_unetI/netI 0.0679
_diffrn_reflns_Laue_measured_fraction_full 0.986
_diffrn_reflns_Laue_measured_fraction_max 0.955
_diffrn_reflns_limit_h_max 14
_diffrn_reflns_limit_h_min -14
_diffrn_reflns_limit_k_max 15
_diffrn_reflns_limit_k_min -15
_diffrn_reflns_limit_l_max 19
_diffrn_reflns_limit_l_min -19
_diffrn_reflns_number 15371
_diffrn_reflns_point_group_measured_fraction_full 0.986
_diffrn_reflns_point_group_measured_fraction_max 0.955
_diffrn_reflns_theta_full 26.000
_diffrn_reflns_theta_max 31.005
_diffrn_reflns_theta_min 1.544
_exptl_absorpt_coefficient_mu 0.827
_exptl_absorpt_correction_T_max 0.7461
_exptl_absorpt_correction_T_min 0.4826
_exptl_absorpt_correction_type multi-scan
_exptl_absorpt_process_details
;
SADABS-2014/5 (Bruker,2014/5) was used for absorption correction.
wR2(int) was 0.1047 before and 0.0759 after correction.
The Ratio of minimum to maximum transmission is 0.6468.
The \l/2 correction factor is 0.00150.
;
_exptl_crystal_colour 'clear colourless'
_exptl_crystal_colour_lustre clear
_exptl_crystal_colour_primary colourless
_exptl_crystal_density_diffrn 1.502
_exptl_crystal_description block
_exptl_crystal_F_000 645
_exptl_crystal_size_max 1.22
_exptl_crystal_size_mid 0.46
_exptl_crystal_size_min 0.33
_refine_diff_density_max 5.127
_refine_diff_density_min -2.132
_refine_diff_density_rms 0.195
_refine_ls_extinction_method none
_refine_ls_goodness_of_fit_ref 1.100
_refine_ls_hydrogen_treatment constr
_refine_ls_matrix_type full
_refine_ls_number_parameters 483
_refine_ls_number_reflns 8545
_refine_ls_number_restraints 784
_refine_ls_restrained_S_all 1.056
_refine_ls_R_factor_all 0.0791
_refine_ls_R_factor_gt 0.0704
_refine_ls_shift/su_max 0.000
_refine_ls_shift/su_mean 0.000
_refine_ls_structure_factor_coef Fsqd
_refine_ls_weighting_details 'w=1/[\s^2^(Fo^2^)+(0.1161P)^2^+4.6757P] where P=(Fo^2^+2Fc^2^)/3'
_refine_ls_weighting_scheme calc
_refine_ls_wR_factor_gt 0.2059
_refine_ls_wR_factor_ref 0.2135
_reflns_Friedel_coverage 0.000
_reflns_number_gt 7540
_reflns_number_total 8545
_reflns_threshold_expression 'I > 2\s(I)'
_cod_data_source_file c7ce00715a2.cif
_cod_data_source_block 323k
_cod_original_cell_volume 1404.4(7)
_cod_original_formula_sum 'C27.45 H26.30 Cd N4.48 O6.48'
_cod_database_code 7228463
_shelx_space_group_comment
;
The symmetry employed for this shelxl refinement is uniquely defined
by the following loop, which should always be used as a source of
symmetry information in preference to the above space-group names.
They are only intended as comments.
;
_olex2_refinement_description
;
1. Fixed Uiso
 At 1.2 times of:
  All C(H) groups, All C(H,H) groups
 At 1.5 times of:
  All C(H,H,H) groups
2. Uiso/Uaniso restraints and constraints
All non-hydrogen atoms have similar U: within 1.7A with sigma of 0.04 and sigma
for terminal atoms of 0.08
3. Rigid body (RIGU) restrains
 N1A, N2A, C1A, C2A, C3A, C4A, C5A, C6A, C7A, C8A, C9A, C10A, C11A, C12A, N1B,
 N2B, C1B, C2B, C3B, C4B, C5B, C6B, C7B, C8B, C9B, C10B, C11B, C12B
 with sigma for 1-2 distances of 0.004 and sigma for 1-3 distances of 0.004
 O1S1, N1S1, C1S1, C2S1, C3S1
 with sigma for 1-2 distances of 0.004 and sigma for 1-3 distances of 0.004
4. Same fragment restrains
{N1A, C1A, C2A, C3A, C4A, C5A} sigma for 1-2: 0.02, 1-3: 0.04
as
{N1B, C1B, C2B, C3B, C4B, C5B}
5. Others
 Sof(N1B)=Sof(C1B)=Sof(H1B)=Sof(C2B)=Sof(H2B)=Sof(C3B)=Sof(C4B)=Sof(H4B)=
 Sof(C5B)=Sof(H5B)=Sof(C6B)=Sof(C7B)=Sof(N2B)=Sof(C8B)=Sof(C9B)=Sof(H9B)=
 Sof(C10B)=Sof(H10B)=Sof(C11B)=Sof(H11B)=Sof(C12B)=Sof(H12B)=1-FVAR(1)
 Sof(N1A)=Sof(C1A)=Sof(H1A)=Sof(C2A)=Sof(H2A)=Sof(C3A)=Sof(C4A)=Sof(H4A)=
 Sof(C5A)=Sof(H5A)=Sof(C6A)=Sof(H6AA)=Sof(H6AB)=Sof(C7A)=Sof(H7AA)=Sof(H7AB)=
 Sof(N2A)=Sof(C8A)=Sof(C9A)=Sof(H9A)=Sof(C10A)=Sof(H10A)=Sof(C11A)=Sof(H11A)=
 Sof(C12A)=Sof(H12A)=Sof(H6BA)=Sof(H6BB)=Sof(H7BA)=Sof(H7BB)=FVAR(1)
 Sof(O1S1)=Sof(N1S1)=Sof(C1S1)=Sof(H1S1)=Sof(C2S1)=Sof(H2SA)=Sof(H2SB)=
 Sof(H2SC)=Sof(C3S1)=Sof(H3SA)=Sof(H3SB)=Sof(H3SC)=FVAR(2)
6.a Secondary CH2 refined with riding coordinates:
 C6A(H6AA,H6AB), C7A(H7AA,H7AB), C6C(H6CA,H6CB), C6B(H6BA,H6BB), C7B(H7BA,H7BB)
6.b Me refined with riding coordinates:
 C3S1(H3SA,H3SB,H3SC)
6.c Aromatic/amide H refined with riding coordinates:
 C1A(H1A), C2A(H2A), C4A(H4A), C5A(H5A), C9A(H9A), C10A(H10A), C11A(H11A),
 C12A(H12A), C1C(H1C), C2C(H2C), C4C(H4C), C5C(H5C), C2D(H2D), C4D(H4D),
 C6D(H6D), C1B(H1B), C2B(H2B), C4B(H4B), C5B(H5B), C9B(H9B), C10B(H10B),
 C11B(H11B), C12B(H12B), C1S1(H1S1)
6.d Idealised Me refined as rotating group:
 C2S1(H2SA,H2SB,H2SC)
;
_shelx_shelxl_version_number 2016/4
_olex2_submission_special_instructions 'No special instructions were received'

loop_
_space_group_symop_operation_xyz
'x, y, z'
'-x, -y, -z'

loop_
_atom_site_label
_atom_site_type_symbol
_atom_site_fract_x
_atom_site_fract_y
_atom_site_fract_z
_atom_site_U_iso_or_equiv
_atom_site_adp_type
_atom_site_occupancy
_atom_site_site_symmetry_order
_atom_site_calc_flag
_atom_site_refinement_flags_posn
_atom_site_refinement_flags_adp
_atom_site_refinement_flags_occupancy
_atom_site_disorder_assembly
_atom_site_disorder_group
Cd01 Cd 0.86050(3) 0.70950(3) 0.17534(2) 0.02497(12) Uani 1 1 d . U . . .
N1A N 0.9199(11) 0.7167(11) 0.3518(7) 0.039(2) Uani 0.739(14) 1 d D U P A 1
C1A C 0.9972(14) 0.8295(12) 0.4246(7) 0.067(4) Uani 0.739(14) 1 d D U P A 1
H1A H 1.039335 0.907069 0.406357 0.081 Uiso 0.739(14) 1 calc R . P A 1
C2A C 1.0195(14) 0.8397(14) 0.5271(8) 0.071(4) Uani 0.739(14) 1 d D U P A 1
H2A H 1.074614 0.922635 0.575090 0.085 Uiso 0.739(14) 1 calc R . P A 1
C3A C 0.9604(11) 0.7275(13) 0.5583(7) 0.048(2) Uani 0.739(14) 1 d D U P A 1
C4A C 0.897(2) 0.6115(12) 0.4843(8) 0.074(4) Uani 0.739(14) 1 d D U P A 1
H4A H 0.866233 0.530742 0.500679 0.089 Uiso 0.739(14) 1 calc R . P A 1
C5A C 0.8744(18) 0.6087(10) 0.3815(7) 0.067(3) Uani 0.739(14) 1 d D U P A 1
H5A H 0.824892 0.525751 0.332339 0.080 Uiso 0.739(14) 1 calc R . P A 1
C6A C 0.9705(13) 0.7388(18) 0.6688(8) 0.063(3) Uani 0.739(14) 1 d . U P A 1
H6AA H 0.987274 0.661960 0.682965 0.076 Uiso 0.739(14) 1 calc R . P A 1
H6AB H 1.052931 0.819412 0.709281 0.076 Uiso 0.739(14) 1 calc R . P A 1
C7A C 0.8441(14) 0.7446(14) 0.7009(9) 0.049(3) Uani 0.739(14) 1 d . U P A 1
H7AA H 0.759986 0.672554 0.652679 0.058 Uiso 0.739(14) 1 calc R . P A 1
H7AB H 0.836969 0.829262 0.696918 0.058 Uiso 0.739(14) 1 calc R . P A 1
N2A N 0.827(3) 0.7112(18) 1.0024(14) 0.032(3) Uani 0.739(14) 1 d . U P A 1
C8A C 0.839(2) 0.7334(13) 0.8059(14) 0.040(3) Uani 0.739(14) 1 d . U P A 1
C9A C 0.8647(19) 0.8442(14) 0.8874(12) 0.041(3) Uani 0.739(14) 1 d . U P A 1
H9A H 0.889378 0.930001 0.879209 0.049 Uiso 0.739(14) 1 calc R . P A 1
C10A C 0.854(3) 0.827(2) 0.9745(15) 0.043(4) Uani 0.739(14) 1 d . U P A 1
H10A H 0.866009 0.902876 1.024801 0.052 Uiso 0.739(14) 1 calc R . P A 1
C11A C 0.8157(12) 0.6005(12) 0.9262(9) 0.035(2) Uani 0.739(14) 1 d . U P A 1
H11A H 0.806372 0.519862 0.940836 0.042 Uiso 0.739(14) 1 calc R . P A 1
C12A C 0.8181(13) 0.6084(14) 0.8281(9) 0.043(2) Uani 0.739(14) 1 d . U P A 1
H12A H 0.806025 0.532457 0.777456 0.052 Uiso 0.739(14) 1 calc R . P A 1
N1C N 0.7559(5) 0.4718(4) 0.1214(4) 0.0325(9) Uani 1 1 d . U . . .
C1C C 0.6176(6) 0.4022(5) 0.1008(5) 0.0422(13) Uani 1 1 d . U . . .
H1C H 0.558522 0.449157 0.110999 0.051 Uiso 1 1 calc R . . . .
C2C C 0.5545(6) 0.2624(5) 0.0647(6) 0.0453(14) Uani 1 1 d . U . . .
H2C H 0.455649 0.218436 0.050671 0.054 Uiso 1 1 calc R . . . .
C3C C 0.6381(5) 0.1887(4) 0.0496(4) 0.0291(9) Uani 1 1 d . U . . .
C4C C 0.7830(6) 0.2613(5) 0.0713(5) 0.0403(12) Uani 1 1 d . U . . .
H4C H 0.844585 0.216894 0.062328 0.048 Uiso 1 1 calc R . . . .
C5C C 0.8370(6) 0.4008(5) 0.1067(6) 0.0431(13) Uani 1 1 d . U . . .
H5C H 0.935443 0.447586 0.121000 0.052 Uiso 1 1 calc R . . . .
C6C C 0.5807(6) 0.0360(4) 0.0086(4) 0.0326(10) Uani 1 1 d . U . . .
H6CA H 0.629646 0.002173 0.055751 0.039 Uiso 1 1 calc R . . . .
H6CB H 0.604111 0.012644 -0.055157 0.039 Uiso 1 1 calc R . . . .
O1D O 0.7796(5) 0.8865(5) 0.2068(5) 0.0530(12) Uani 1 1 d . U . . .
O2D O 0.6064(6) 0.6883(5) 0.1786(5) 0.0569(13) Uani 1 1 d . U . . .
O3D O 0.1063(5) 0.6811(5) 0.1737(5) 0.0548(12) Uani 1 1 d . U . . .
O4D O 0.0842(4) 0.8781(5) 0.2097(4) 0.0436(10) Uani 1 1 d . U . . .
O5D O 0.5017(7) 1.2972(5) 0.3264(7) 0.087(2) Uani 1 1 d . U . . .
O6D O 0.7118(6) 1.2964(5) 0.3364(6) 0.080(2) Uani 1 1 d . U . . .
N1D N 0.5816(6) 1.2390(5) 0.3165(5) 0.0449(12) Uani 1 1 d . U . . .
C1D C 0.5537(5) 0.8848(5) 0.2216(4) 0.0287(9) Uani 1 1 d . U . . .
C2D C 0.4064(5) 0.8138(5) 0.2035(4) 0.0284(9) Uani 1 1 d . U . . .
H2D H 0.367915 0.720091 0.179017 0.034 Uiso 1 1 calc R . . . .
C3D C 0.3174(5) 0.8818(5) 0.2216(4) 0.0278(8) Uani 1 1 d . U . . .
C4D C 0.3741(5) 1.0220(5) 0.2594(4) 0.0308(9) Uani 1 1 d . U . . .
H4D H 0.315537 1.068799 0.272092 0.037 Uiso 1 1 calc R . . . .
C5D C 0.5217(5) 1.0900(5) 0.2776(4) 0.0329(10) Uani 1 1 d . U . . .
C6D C 0.6112(5) 1.0242(5) 0.2597(4) 0.0306(9) Uani 1 1 d . U . . .
H6D H 0.709168 1.072472 0.272880 0.037 Uiso 1 1 calc R . . . .
C7D C 0.6525(6) 0.8133(6) 0.2005(5) 0.0373(11) Uani 1 1 d . U . . .
C8D C 0.1570(5) 0.8075(6) 0.2001(4) 0.0331(10) Uani 1 1 d . U . . .
N1B N 0.882(3) 0.711(5) 0.342(2) 0.058(8) Uani 0.261(14) 1 d D U P A 2
C1B C 1.008(3) 0.751(5) 0.405(2) 0.075(8) Uani 0.261(14) 1 d D U P A 2
H1B H 1.088191 0.770789 0.379883 0.090 Uiso 0.261(14) 1 calc R . P A 2
C2B C 1.026(3) 0.764(5) 0.508(2) 0.073(8) Uani 0.261(14) 1 d D U P A 2
H2B H 1.114060 0.819704 0.554384 0.087 Uiso 0.261(14) 1 calc R . P A 2
C3B C 0.912(4) 0.694(5) 0.5408(18) 0.067(7) Uani 0.261(14) 1 d D U P A 2
C4B C 0.793(4) 0.618(4) 0.4674(17) 0.081(9) Uani 0.261(14) 1 d D U P A 2
H4B H 0.716353 0.558811 0.482689 0.097 Uiso 0.261(14) 1 calc R . P A 2
C5B C 0.779(3) 0.625(4) 0.3672(15) 0.065(8) Uani 0.261(14) 1 d D U P A 2
H5B H 0.695008 0.568559 0.317523 0.078 Uiso 0.261(14) 1 calc R . P A 2
C6B C 0.925(4) 0.682(5) 0.651(2) 0.059(6) Uani 0.261(14) 1 d . U P A 2
H6BA H 0.924986 0.593935 0.651772 0.071 Uiso 0.739(14) 1 calc R . P A 2
H6BB H 1.014137 0.750231 0.695751 0.071 Uiso 0.739(14) 1 calc R . P A 2
C7B C 0.811(5) 0.698(5) 0.683(3) 0.059(7) Uani 0.261(14) 1 d . U P A 2
H7BA H 0.722778 0.624162 0.640759 0.071 Uiso 0.739(14) 1 calc R . P A 2
H7BB H 0.804558 0.781130 0.672749 0.071 Uiso 0.739(14) 1 calc R . P A 2
N2B N 0.836(9) 0.698(6) 0.996(4) 0.030(5) Uani 0.261(14) 1 d . U P A 2
C8B C 0.822(8) 0.704(5) 0.798(4) 0.044(6) Uani 0.261(14) 1 d . U P A 2
C9B C 0.842(6) 0.821(5) 0.869(3) 0.040(6) Uani 0.261(14) 1 d . U P A 2
H9B H 0.845352 0.898196 0.850276 0.048 Uiso 0.261(14) 1 calc R . P A 2
C10B C 0.858(7) 0.821(6) 0.986(4) 0.028(5) Uani 0.261(14) 1 d . U P A 2
H10B H 0.880624 0.896817 1.040234 0.033 Uiso 0.261(14) 1 calc R . P A 2
C11B C 0.768(4) 0.600(5) 0.822(3) 0.051(7) Uani 0.261(14) 1 d . U P A 2
H11B H 0.722877 0.517408 0.771779 0.061 Uiso 0.261(14) 1 calc R . P A 2
C12B C 0.772(3) 0.604(4) 0.924(3) 0.034(5) Uani 0.261(14) 1 d . U P A 2
H12B H 0.718773 0.524185 0.936002 0.041 Uiso 0.261(14) 1 calc R . P A 2
O1S1 O 0.278(5) 0.661(5) 0.400(4) 0.223(19) Uiso 0.485(18) 1 d . U P B 1
N1S1 N 0.500(2) 0.737(2) 0.4360(17) 0.090(6) Uiso 0.485(18) 1 d . U P B 1
C1S1 C 0.363(3) 0.738(3) 0.426(2) 0.100(8) Uiso 0.485(18) 1 d . U P B 1
H1S1 H 0.356436 0.821394 0.446450 0.120 Uiso 0.485(18) 1 calc R . P B 1
C2S1 C 0.505(4) 0.605(3) 0.387(3) 0.118(11) Uiso 0.485(18) 1 d . U P B 1
H2SA H 0.422431 0.532976 0.388884 0.177 Uiso 0.485(18) 1 calc GR . P B 1
H2SB H 0.590296 0.598929 0.423032 0.177 Uiso 0.485(18) 1 calc GR . P B 1
H2SC H 0.507250 0.599165 0.318000 0.177 Uiso 0.485(18) 1 calc GR . P B 1
C3S1 C 0.620(5) 0.889(4) 0.485(3) 0.149(15) Uiso 0.485(18) 1 d . U P B 1
H3SA H 0.713695 0.886775 0.491847 0.223 Uiso 0.485(18) 1 calc R . P B 1
H3SB H 0.606700 0.943436 0.442268 0.223 Uiso 0.485(18) 1 calc R . P B 1
H3SC H 0.610826 0.926608 0.551028 0.223 Uiso 0.485(18) 1 calc R . P B 1

loop_
_atom_site_aniso_label
_atom_site_aniso_U_11
_atom_site_aniso_U_22
_atom_site_aniso_U_33
_atom_site_aniso_U_23
_atom_site_aniso_U_13
_atom_site_aniso_U_12
Cd01 0.02112(17) 0.02349(16) 0.03093(19) 0.00759(12) 0.01010(12) 0.00805(11)
N1A 0.047(5) 0.038(3) 0.030(4) 0.009(3) 0.016(3) 0.010(3)
C1A 0.073(6) 0.055(5) 0.035(4) 0.012(4) 0.009(4) -0.020(5)
C2A 0.074(7) 0.067(6) 0.034(4) 0.010(4) 0.008(4) -0.014(5)
C3A 0.043(5) 0.071(6) 0.030(4) 0.015(3) 0.017(3) 0.017(4)
C4A 0.123(10) 0.056(5) 0.034(4) 0.022(4) 0.017(5) 0.021(6)
C5A 0.116(10) 0.043(4) 0.032(4) 0.016(3) 0.016(5) 0.017(5)
C6A 0.042(5) 0.110(10) 0.026(4) 0.021(5) 0.011(4) 0.014(5)
C7A 0.052(6) 0.075(7) 0.033(5) 0.026(5) 0.017(5) 0.032(6)
N2A 0.038(6) 0.033(4) 0.027(3) 0.006(3) 0.012(3) 0.015(4)
C8A 0.041(7) 0.055(6) 0.036(5) 0.020(5) 0.019(5) 0.024(5)
C9A 0.042(6) 0.042(5) 0.040(6) 0.017(4) 0.011(5) 0.015(4)
C10A 0.053(7) 0.035(4) 0.037(6) 0.011(4) 0.007(5) 0.013(4)
C11A 0.040(5) 0.040(3) 0.037(3) 0.012(3) 0.016(4) 0.026(4)
C12A 0.049(6) 0.053(4) 0.033(4) 0.010(3) 0.015(5) 0.026(5)
N1C 0.035(2) 0.0199(15) 0.040(2) 0.0073(15) 0.0115(18) 0.0075(15)
C1C 0.037(3) 0.022(2) 0.065(4) 0.005(2) 0.017(3) 0.0101(19)
C2C 0.030(2) 0.023(2) 0.076(4) 0.005(2) 0.018(3) 0.0050(18)
C3C 0.032(2) 0.0210(17) 0.032(2) 0.0079(15) 0.0087(18) 0.0069(16)
C4C 0.029(2) 0.027(2) 0.064(4) 0.009(2) 0.010(2) 0.0125(18)
C5C 0.025(2) 0.024(2) 0.074(4) 0.008(2) 0.011(2) 0.0066(17)
C6C 0.038(3) 0.0198(18) 0.037(2) 0.0055(16) 0.014(2) 0.0075(17)
O1D 0.030(2) 0.052(2) 0.084(4) 0.015(2) 0.027(2) 0.0234(19)
O2D 0.051(3) 0.036(2) 0.089(4) 0.009(2) 0.024(3) 0.027(2)
O3D 0.029(2) 0.039(2) 0.081(3) 0.010(2) 0.012(2) 0.0000(17)
O4D 0.0194(16) 0.054(2) 0.064(3) 0.024(2) 0.0146(17) 0.0163(16)
O5D 0.068(4) 0.036(2) 0.154(7) 0.003(3) 0.040(4) 0.026(3)
O6D 0.042(3) 0.033(2) 0.136(6) 0.000(3) 0.014(3) 0.001(2)
N1D 0.042(3) 0.030(2) 0.058(3) 0.005(2) 0.013(2) 0.0115(19)
C1D 0.0196(19) 0.031(2) 0.036(2) 0.0070(17) 0.0090(17) 0.0119(16)
C2D 0.0219(19) 0.0286(19) 0.034(2) 0.0080(16) 0.0077(17) 0.0091(16)
C3D 0.0188(18) 0.031(2) 0.034(2) 0.0107(17) 0.0099(16) 0.0084(15)
C4D 0.023(2) 0.035(2) 0.038(2) 0.0082(18) 0.0106(18) 0.0157(17)
C5D 0.025(2) 0.0256(19) 0.045(3) 0.0041(18) 0.0111(19) 0.0091(17)
C6D 0.0195(19) 0.032(2) 0.038(2) 0.0066(18) 0.0072(17) 0.0095(16)
C7D 0.033(2) 0.041(3) 0.044(3) 0.010(2) 0.016(2) 0.022(2)
C8D 0.0190(19) 0.044(3) 0.034(2) 0.016(2) 0.0074(17) 0.0064(18)
N1B 0.068(12) 0.072(13) 0.022(8) 0.020(8) 0.007(8) 0.012(11)
C1B 0.064(11) 0.100(16) 0.040(9) 0.025(11) 0.007(8) 0.007(12)
C2B 0.071(11) 0.091(14) 0.036(8) 0.023(10) 0.004(8) 0.010(12)
C3B 0.077(12) 0.087(14) 0.021(7) 0.021(8) 0.004(7) 0.014(11)
C4B 0.095(13) 0.080(15) 0.027(8) 0.023(9) 0.002(9) -0.012(13)
C5B 0.070(12) 0.078(14) 0.021(7) 0.018(8) 0.002(8) 0.000(12)
C6B 0.070(13) 0.088(15) 0.027(8) 0.029(10) 0.011(8) 0.032(12)
C7B 0.052(13) 0.085(16) 0.024(8) 0.015(9) 0.001(8) 0.012(11)
N2B 0.035(10) 0.039(9) 0.036(8) 0.025(6) 0.016(9) 0.026(7)
C8B 0.043(12) 0.064(10) 0.027(7) 0.017(7) 0.007(8) 0.021(11)
C9B 0.049(15) 0.057(11) 0.017(8) 0.024(7) 0.004(9) 0.019(11)
C10B 0.041(11) 0.042(8) 0.022(7) 0.023(6) 0.019(8) 0.030(8)
C11B 0.057(15) 0.061(9) 0.038(8) 0.018(7) 0.015(10) 0.023(12)
C12B 0.036(11) 0.045(8) 0.040(7) 0.020(6) 0.015(8) 0.031(9)

loop_
_atom_type_symbol
_atom_type_description
_atom_type_scat_dispersion_real
_atom_type_scat_dispersion_imag
_atom_type_scat_source
C C 0.0033 0.0016 'International Tables Vol C Tables 4.2.6.8 and 6.1.1.4'
H H 0.0000 0.0000 'International Tables Vol C Tables 4.2.6.8 and 6.1.1.4'
Cd Cd -0.8075 1.2024 'International Tables Vol C Tables 4.2.6.8 and 6.1.1.4'
N N 0.0061 0.0033 'International Tables Vol C Tables 4.2.6.8 and 6.1.1.4'
O O 0.0106 0.0060 'International Tables Vol C Tables 4.2.6.8 and 6.1.1.4'

loop_
_geom_angle_atom_site_label_1
_geom_angle_atom_site_label_2
_geom_angle_atom_site_label_3
_geom_angle
_geom_angle_site_symmetry_1
_geom_angle_site_symmetry_3
C5Bb N1Bb Cd01 120.3(18) . .
N1C Cd01 N1A 92.4(3) . .
C12Bb N2Bb Cd01 129(5) . 1_556
C10Bb N2Bb Cd01 109(4) . 1_556
C10Aa N2Aa Cd01 122.9(13) . 1_556
C11Aa N2Aa Cd01 121.2(13) . 1_556
N1C Cd01 N2A 89.8(5) . 1_554
N1C Cd01 O2D 83.67(16) . .
N1C Cd01 N2B 86.8(14) . 1_554
C1Bb N1Bb Cd01 120(2) . .
C5Aa N1Aa Cd01 122.1(8) . .
C1Aa N1Aa Cd01 122.5(7) . .
N2Aa Cd01 N1A 174.3(8) 1_554 .
C5Aa N1Aa C1A 115.3(9) . .
C3Aa C2Aa C1A 120.4(10) . .
C2Aa C1Aa H1A 118.0 . .
N1Aa C1Aa H1A 118.0 . .
C4Aa C3Aa C2A 115.0(8) . .
N1Aa C1Aa C2A 123.9(10) . .
C3Aa C2Aa H2A 119.8 . .
O1D Cd01 N1A 93.7(3) . .
O1D Cd01 N2A 88.3(5) . 1_554
O1D Cd01 N1C 136.60(16) . .
O1D Cd01 O2D 53.27(15) . .
O1D Cd01 N2B 93.1(13) . 1_554
O4D Cd01 N1A 87.2(2) 1_655 .
O4D Cd01 N2A 87.6(7) 1_655 1_554
O4D Cd01 N1C 137.97(16) 1_655 .
O4D Cd01 O1D 85.28(16) 1_655 .
C1Aa C2Aa H2A 119.8 . .
C7Aa C6Aa C3A 114.9(10) . .
N1Aa C5Aa C4A 123.4(10) . .
C5Aa C4Aa H4A 119.4 . .
C3Aa C4Aa H4A 119.4 . .
C3Aa C4Aa C5A 121.3(10) . .
N1Aa C5Aa H5A 118.3 . .
C4Aa C5Aa H5A 118.3 . .
C4Aa C3Aa C6A 123.8(11) . .
C2Aa C3Aa C6A 121.2(11) . .
C7Aa C6Aa H6AA 108.5 . .
C3Aa C6Aa H6AA 108.5 . .
H6AAa C6Aa H6AB 107.5 . .
C3Aa C6Aa H6AB 108.5 . .
C7Aa C6Aa H6AB 108.5 . .
C9Aa C8Aa C7A 122.7(12) . .
C12Aa C8Aa C7A 120.8(13) . .
C8Aa C7Aa H7AA 108.1 . .
O4D Cd01 O2D 138.35(15) 1_655 .
O4D Cd01 N2B 87.4(19) 1_655 1_554
C1C N1C Cd01 123.4(4) . .
C1C N1C C5C 116.3(4) . .
C6Aa C7Aa H7AA 108.1 . .
C8Aa C7Aa H7AB 108.1 . .
C6Aa C7Aa H7AB 108.1 . .
H7AAa C7Aa H7AB 107.3 . .
C5C N1C Cd01 120.2(3) . .
N1C C1C H1C 118.1 . .
N1C C1C C2C 123.7(5) . .
C2C C1C H1C 118.1 . .
C1C C2C H2C 120.0 . .
C3C C2C C1C 120.1(5) . .
C3C C2C H2C 120.0 . .
C2C C3C C6C 124.6(5) . .
C9Aa C10Aa N2A 129(2) . .
C6Aa C7Aa C8A 116.7(12) . .
C4C C3C C2C 116.3(4) . .
C10Aa C9Aa C8A 119.5(17) . .
C4C C3C C6C 119.0(5) . .
C3C C4C H4C 120.1 . .
C3C C4C C5C 119.9(5) . .
C5C C4C H4C 120.1 . .
N1C C5C C4C 123.7(5) . .
N1C C5C H5C 118.2 . .
C4C C5C H5C 118.2 . .
C3C C6C C6C 115.1(5) . 2_655
C3C C6C H6CA 108.5 . .
C3C C6C H6CB 108.5 . .
C6C C6C H6CA 108.5 2_655 .
C6C C6C H6CB 108.5 2_655 .
H6CA C6C H6CB 107.5 . .
C7D O1D Cd01 96.0(4) . .
C7D O2D Cd01 87.0(4) . .
C8D O4D Cd01 99.4(3) . 1_455
O5D N1D O6D 123.7(6) . .
O5D N1D C5D 119.5(5) . .
O6D N1D C5D 116.8(5) . .
C2D C1D C7D 121.6(4) . .
C6D C1D C2D 119.7(4) . .
C6D C1D C7D 118.8(4) . .
C1D C2D H2D 119.7 . .
C3D C2D C1D 120.5(4) . .
C3D C2D H2D 119.7 . .
C2D C3D C4D 120.3(4) . .
C2D C3D C8D 121.6(4) . .
C4D C3D C8D 118.1(4) . .
C3D C4D H4D 121.1 . .
C3D C4D C5D 117.8(4) . .
C5D C4D H4D 121.1 . .
C4D C5D N1D 117.8(5) . .
C6D C5D N1D 119.6(5) . .
C6D C5D C4D 122.6(4) . .
C1D C6D H6D 120.5 . .
C11Aa C12Aa C8A 119.9(13) . .
C8Aa C9Aa H9A 120.3 . .
C10Aa C9Aa H9A 120.3 . .
N2Aa C10Aa H10A 115.7 . .
C9Aa C10Aa H10A 115.7 . .
C10Aa N2Aa C11A 113.8(19) . .
N2Aa C11Aa H11A 119.4 . .
C12Aa C11Aa H11A 119.4 . .
C9Aa C8Aa C12A 116.4(15) . .
N2Aa C11Aa C12A 121.2(14) . .
C11Aa C12Aa H12A 120.0 . .
C8Aa C12Aa H12A 120.0 . .
N1Bb Cd01 N1C 90.7(12) . .
N1Bb Cd01 O1D 89.1(15) . .
N2Bb Cd01 O2D 98(2) 1_554 .
N1Aa Cd01 O2D 91.3(3) . .
N1Bb Cd01 O2D 82.8(11) . .
N2Aa Cd01 O2D 94.2(7) 1_554 .
N1Bb Cd01 O4D 94.0(7) . 1_655
C3Bb C2Bb C1B 119(2) . .
C2Bb C1Bb H1B 118.8 . .
N1Bb C1Bb H1B 118.8 . .
C4Bb C3Bb C2B 114.7(19) . .
N1Bb C1Bb C2B 122(2) . .
C1Bb C2Bb H2B 120.5 . .
C3Bb C2Bb H2B 120.5 . .
C7Bb C6Bb C3B 109(3) . .
N1Bb C5Bb C4B 122(2) . .
C5Bb C4Bb H4B 119.1 . .
C3Bb C4Bb H4B 119.1 . .
C1Bb N1Bb C5B 114(2) . .
C3Bb C4Bb C5B 122(2) . .
N1Bb C5Bb H5B 119.2 . .
C4Bb C5Bb H5B 119.2 . .
C2Bb C3Bb C6B 124(3) . .
C4Bb C3Bb C6B 120(3) . .
C3Bb C6Bb H6BA 109.8 . .
C7Bb C6Bb H6BA 109.8 . .
H6BAb C6Bb H6BB 108.3 . .
C3Bb C6Bb H6BB 109.8 . .
C7Bb C6Bb H6BB 109.8 . .
C9Bb C8Bb C7B 121(4) . .
C11Bb C8Bb C7B 121(4) . .
C8Bb C7Bb H7BA 108.9 . .
C6Bb C7Bb H7BA 108.9 . .
C8Bb C7Bb H7BB 108.9 . .
H7BAb C7Bb H7BB 107.7 . .
C6Bb C7Bb H7BB 108.9 . .
N1Bb Cd01 N2B 177.5(18) . 1_554
C6Bb C7Bb C8B 113(4) . .
C11Bb C8Bb C9B 114(5) . .
N2Bb C10Bb C9B 112(5) . .
C10Bb C9Bb H9B 120.9 . .
C8Bb C9Bb H9B 120.9 . .
C8Bb C9Bb C10B 118(4) . .
C12Bb N2Bb C10B 118(6) . .
N2Bb C10Bb H10B 124.1 . .
C9Bb C10Bb H10B 124.1 . .
N2Bb C12Bb C11B 127(5) . .
C12Bb C11Bb H11B 119.3 . .
C8Bb C11Bb H11B 119.3 . .
C8Bb C11Bb C12B 121(5) . .
C11Bb C12Bb H12B 116.6 . .
N2Bb C12Bb H12B 116.6 . .
O1S1a C1S1a N1S1 125(5) . .
N1S1a C1S1a H1S1 117.7 . .
O1S1a C1S1a H1S1 117.7 . .
C1S1a N1S1a C2S1 116(2) . .
N1S1a C2S1a H2SA 109.5 . .
N1S1a C2S1a H2SB 109.5 . .
H2SAa C2S1a H2SB 109.5 . .
H2SAa C2S1a H2SC 109.5 . .
H2SBa C2S1a H2SC 109.5 . .
N1S1a C2S1a H2SC 109.5 . .
C2S1a N1S1a C3S1 133(3) . .
C1S1a N1S1a C3S1 110(3) . .
C5D C6D C1D 119.1(4) . .
C5D C6D H6D 120.5 . .
O1D C7D C1D 116.7(5) . .
N1S1a C3S1a H3SA 109.5 . .
N1S1a C3S1a H3SB 109.5 . .
H3SAa C3S1a H3SB 109.5 . .
H3SBa C3S1a H3SC 109.5 . .
O2D C7D O1D 123.7(5) . .
O2D C7D C1D 119.6(5) . .
O3D C8D C3D 118.5(5) . .
N1S1a C3S1a H3SC 109.5 . .
O4D C8D O3D 124.6(5) . .
H3SAa C3S1a H3SC 109.5 . .
O4D C8D C3D 116.9(5) . .

loop_
_geom_bond_atom_site_label_1
_geom_bond_atom_site_label_2
_geom_bond_distance
_geom_bond_site_symmetry_2
N2Bb Cd01 2.45(6) 1_556
N2Aa Cd01 2.39(2) 1_556
Cd01 N1A 2.417(9) .
N1Aa C1A 1.316(14) .
C1Aa H1A 0.9300 .
C1Aa C2A 1.387(13) .
C2Aa H2A 0.9300 .
C2Aa C3A 1.379(15) .
C3Aa C4A 1.331(16) .
C4Aa H4A 0.9300 .
C4Aa C5A 1.409(13) .
N1Aa C5A 1.307(12) .
C5Aa H5A 0.9300 .
C3Aa C6A 1.507(13) .
C6Aa H6AA 0.9700 .
C6Aa H6AB 0.9700 .
C6Aa C7A 1.464(17) .
C7Aa H7AA 0.9700 .
C7Aa H7AB 0.9700 .
Cd01 N2A 2.39(2) 1_554
C7Aa C8A 1.51(2) .
C8Aa C9A 1.395(16) .
C9Aa H9A 0.9300 .
N2Aa C10A 1.36(2) .
C9Aa C10A 1.29(3) .
C10Aa H10A 0.9300 .
N2Aa C11A 1.39(2) .
C11Aa H11A 0.9300 .
C8Aa C12A 1.43(2) .
C11Aa C12A 1.398(15) .
C12Aa H12A 0.9300 .
Cd01 N1C 2.356(4) .
Cd01 O1D 2.351(5) .
Cd01 O2D 2.552(5) .
Cd01 O4D 2.310(4) 1_655
Cd01 N1B 2.30(2) .
N1Bb C1B 1.30(2) .
C1Bb H1B 0.9300 .
C1Bb C2B 1.39(2) .
C2Bb H2B 0.9300 .
C2Bb C3B 1.38(2) .
C3Bb C4B 1.33(2) .
C4Bb H4B 0.9300 .
N1Bb C5B 1.312(19) .
C4Bb C5B 1.407(19) .
C5Bb H5B 0.9300 .
C3Bb C6B 1.56(4) .
C6Bb H6BA 0.9700 .
C6Bb H6BB 0.9700 .
C6Bb C7B 1.38(6) .
C7Bb H7BA 0.9700 .
C7Bb H7BB 0.9700 .
Cd01 N2B 2.45(6) 1_554
C7Bb C8B 1.58(6) .
C8Bb C9B 1.38(6) .
C9Bb H9B 0.9300 .
C9Bb C10B 1.62(7) .
N2Bb C10B 1.33(6) .
C10Bb H10B 0.9300 .
C8Bb C11B 1.24(7) .
C11Bb H11B 0.9300 .
N2Bb C12B 1.18(7) .
C11Bb C12B 1.42(5) .
C12Bb H12B 0.9300 .
N1S1a C1S1 1.39(4) .
O1S1a C1S1 0.94(5) .
C1S1a H1S1 0.9300 .
N1S1a C2S1 1.49(4) .
C2S1a H2SA 0.9600 .
C2S1a H2SB 0.9600 .
C2S1a H2SC 0.9600 .
N1S1a C3S1 1.62(5) .
C3S1a H3SA 0.9600 .
C3S1a H3SB 0.9600 .
C3S1a H3SC 0.9600 .
N1C C1C 1.313(7) .
N1C C5C 1.333(7) .
C1C H1C 0.9300 .
C1C C2C 1.388(7) .
C2C H2C 0.9300 .
C2C C3C 1.378(8) .
C3C C4C 1.375(7) .
C3C C6C 1.519(6) .
C4C H4C 0.9300 .
C4C C5C 1.385(7) .
C5C H5C 0.9300 .
C6C C6C 1.527(10) 2_655
C6C H6CA 0.9700 .
C6C H6CB 0.9700 .
O1D C7D 1.260(7) .
O2D C7D 1.242(7) .
O3D C8D 1.253(7) .
O4D Cd01 2.310(4) 1_455
O4D C8D 1.249(7) .
O5D N1D 1.207(8) .
O6D N1D 1.223(8) .
N1D C5D 1.479(7) .
C1D C2D 1.398(6) .
C1D C6D 1.385(7) .
C1D C7D 1.510(7) .
C2D H2D 0.9300 .
C2D C3D 1.386(7) .
C3D C4D 1.394(7) .
C3D C8D 1.515(6) .
C4D H4D 0.9300 .
C4D C5D 1.396(7) .
C5D C6D 1.372(7) .
C6D H6D 0.9300 .

loop_
_geom_torsion_atom_site_label_1
_geom_torsion_atom_site_label_2
_geom_torsion_atom_site_label_3
_geom_torsion_atom_site_label_4
_geom_torsion
_geom_torsion_site_symmetry_1
_geom_torsion_site_symmetry_4
C5Aa N1Aa C1Aa C2Aa -6(2) . .
Cd01 N1Aa C1Aa C2Aa 172.4(13) . .
N1Aa C1Aa C2Aa C3Aa 1(3) . .
C1Aa C2Aa C3Aa C4Aa 7(2) . .
C1Aa C2Aa C3Aa C6Aa -173.7(14) . .
C2Aa C3Aa C4Aa C5Aa -9(2) . .
C6Aa C3Aa C4Aa C5Aa 171.9(14) . .
C1Aa N1Aa C5Aa C4Aa 4(2) . .
Cd01 N1Aa C5Aa C4Aa -174.2(13) . .
C3Aa C4Aa C5Aa N1Aa 3(3) . .
C4Aa C3Aa C6Aa C7Aa -83.3(19) . .
C2Aa C3Aa C6Aa C7Aa 97.3(16) . .
C3Aa C6Aa C7Aa C8Aa 170.4(12) . .
C6Aa C7Aa C8Aa C9Aa 105(2) . .
C6Aa C7Aa C8Aa C12Aa -71(2) . .
C12Aa C8Aa C9Aa C10Aa -7(3) . .
C7Aa C8Aa C9Aa C10Aa 178(2) . .
C8Aa C9Aa C10Aa N2Aa 4(4) . .
C11Aa N2Aa C10Aa C9Aa 3(4) . .
Cd01 N2Aa C10Aa C9Aa 166(2) 1_556 .
C10Aa N2Aa C11Aa C12Aa -6(3) . .
Cd01 N2Aa C11Aa C12Aa -170.1(12) 1_556 .
N2Aa C11Aa C12Aa C8Aa 3(2) . .
C9Aa C8Aa C12Aa C11Aa 4(2) . .
C7Aa C8Aa C12Aa C11Aa 179.2(13) . .
C5C N1C C1C C2C -0.6(10) . .
Cd01 N1C C1C C2C 177.0(6) . .
N1C C1C C2C C3C 0.7(11) . .
C1C C2C C3C C4C -0.5(10) . .
C1C C2C C3C C6C -178.8(6) . .
C2C C3C C4C C5C 0.2(10) . .
C6C C3C C4C C5C 178.7(6) . .
C1C N1C C5C C4C 0.3(10) . .
Cd01 N1C C5C C4C -177.4(5) . .
C3C C4C C5C N1C -0.1(11) . .
C4C C3C C6C C6C 177.4(6) . 2_655
C2C C3C C6C C6C -4.4(9) . 2_655
C6D C1D C2D C3D 1.1(8) . .
C7D C1D C2D C3D -178.7(5) . .
C1D C2D C3D C4D -0.8(8) . .
C1D C2D C3D C8D 178.5(5) . .
C2D C3D C4D C5D 0.2(8) . .
C8D C3D C4D C5D -179.1(5) . .
C3D C4D C5D C6D 0.0(8) . .
C3D C4D C5D N1D 179.2(5) . .
O5D N1D C5D C6D 175.6(7) . .
O6D N1D C5D C6D -4.1(10) . .
O5D N1D C5D C4D -3.7(10) . .
O6D N1D C5D C4D 176.7(7) . .
C4D C5D C6D C1D 0.3(9) . .
N1D C5D C6D C1D -178.9(5) . .
C2D C1D C6D C5D -0.8(8) . .
C7D C1D C6D C5D 179.0(5) . .
Cd01 O2D C7D O1D 2.7(7) . .
Cd01 O2D C7D C1D -177.0(5) . .
Cd01 O1D C7D O2D -3.0(8) . .
Cd01 O1D C7D C1D 176.7(4) . .
C6D C1D C7D O2D 171.0(6) . .
C2D C1D C7D O2D -9.2(9) . .
C6D C1D C7D O1D -8.7(8) . .
C2D C1D C7D O1D 171.1(5) . .
Cd01 O4D C8D O3D 3.0(7) 1_455 .
Cd01 O4D C8D C3D -177.3(4) 1_455 .
C2D C3D C8D O4D -173.4(5) . .
C4D C3D C8D O4D 5.9(7) . .
C2D C3D C8D O3D 6.3(8) . .
C4D C3D C8D O3D -174.4(5) . .
C5Bb N1Bb C1Bb C2Bb -32(8) . .
Cd01 N1Bb C1Bb C2Bb 174(4) . .
N1Bb C1Bb C2Bb C3Bb 22(8) . .
C1Bb C2Bb C3Bb C4Bb 0(8) . .
C1Bb C2Bb C3Bb C6Bb 170(5) . .
C2Bb C3Bb C4Bb C5Bb -9(8) . .
C6Bb C3Bb C4Bb C5Bb -179(4) . .
C1Bb N1Bb C5Bb C4Bb 22(8) . .
Cd01 N1Bb C5Bb C4Bb 176(4) . .
C3Bb C4Bb C5Bb N1Bb -2(8) . .
C4Bb C3Bb C6Bb C7Bb -53(7) . .
C2Bb C3Bb C6Bb C7Bb 137(5) . .
C3Bb C6Bb C7Bb C8Bb -174(3) . .
C6Bb C7Bb C8Bb C11Bb -92(7) . .
C6Bb C7Bb C8Bb C9Bb 113(6) . .
C11Bb C8Bb C9Bb C10Bb 25(8) . .
C7Bb C8Bb C9Bb C10Bb -178(5) . .
C12Bb N2Bb C10Bb C9Bb -20(10) . .
Cd01 N2Bb C10Bb C9Bb -179(4) 1_556 .
C8Bb C9Bb C10Bb N2Bb -6(8) . .
C9Bb C8Bb C11Bb C12Bb -20(8) . .
C7Bb C8Bb C11Bb C12Bb -178(4) . .
C10Bb N2Bb C12Bb C11Bb 30(10) . .
Cd01 N2Bb C12Bb C11Bb -176(3) 1_556 .
C8Bb C11Bb C12Bb N2Bb -8(8) . .
C2S1a N1S1a C1S1a O1S1a 10(6) . .
C3S1a N1S1a C1S1a O1S1a -179(5) . .
